data_4111277
loop_
_publ_author_name
'Cheol-Kyu Jung'
'Michael J. Krische'

_publ_section_title
;
 Asymmetric Induction in Hydrogen-Mediated Reductive Aldol Additions to
 \a-Amino Aldehydes Catalyzed by Rhodium: Selective Formation of
 syn-Stereotriads Directed by Intramolecular Hydrogen-Bonding
;
_journal_name_full 'Journal of the American Chemical Society'
_journal_page_first 17051
_journal_page_last 17056
_journal_paper_doi 10.1021/ja066198q
_journal_volume 128
_journal_year 2006
_chemical_formula_sum 'C14 H22 N O4'
_chemical_formula_weight 268.33
_chemical_name_systematic
; 
 ? 
;
_space_group_IT_number 4
_symmetry_cell_setting monoclinic
_symmetry_space_group_name_Hall 'P 2yb'
_symmetry_space_group_name_H-M 'P 1 21 1'
_atom_sites_solution_hydrogens geom
_atom_sites_solution_primary direct
_atom_sites_solution_secondary difmap
_audit_creation_method SHELXL-97
_cell_angle_alpha 90.00
_cell_angle_beta 94.2570(19)
_cell_angle_gamma 90.00
_cell_formula_units_Z 4
_cell_length_a 10.4720(4)
_cell_length_b 15.1850(6)
_cell_length_c 10.5240(4)
_cell_measurement_temperature 153(2)
_cell_volume 1668.88(11)
_computing_structure_refinement 'SHELXL-97 (Sheldrick, 1997)'
_computing_structure_solution 'SHELXS-97 (Sheldrick, 1990)'
_diffrn_ambient_temperature 153(2)
_diffrn_measured_fraction_theta_full 0.997
_diffrn_measured_fraction_theta_max 0.997
_diffrn_radiation_monochromator graphite
_diffrn_radiation_source 'fine-focus sealed tube'
_diffrn_radiation_type MoK\a
_diffrn_radiation_wavelength 0.71073
_diffrn_reflns_av_R_equivalents 0.0000
_diffrn_reflns_av_sigmaI/netI 0.0682
_diffrn_reflns_limit_h_max 13
_diffrn_reflns_limit_h_min -13
_diffrn_reflns_limit_k_max 17
_diffrn_reflns_limit_k_min -19
_diffrn_reflns_limit_l_max 13
_diffrn_reflns_limit_l_min -13
_diffrn_reflns_number 6392
_diffrn_reflns_theta_full 27.50
_diffrn_reflns_theta_max 27.50
_diffrn_reflns_theta_min 2.36
_exptl_absorpt_coefficient_mu 0.078
_exptl_crystal_density_diffrn 1.068
_exptl_crystal_F_000 580
_refine_diff_density_max 0.161
_refine_diff_density_min -0.165
_refine_diff_density_rms 0.037
_refine_ls_abs_structure_details 'Flack H D (1983), Acta Cryst. A39, 876-881'
_refine_ls_abs_structure_Flack -1.0(8)
_refine_ls_extinction_method none
_refine_ls_goodness_of_fit_ref 1.329
_refine_ls_hydrogen_treatment mixed
_refine_ls_matrix_type full
_refine_ls_number_parameters 359
_refine_ls_number_reflns 6392
_refine_ls_number_restraints 229
_refine_ls_restrained_S_all 1.326
_refine_ls_R_factor_all 0.0886
_refine_ls_R_factor_gt 0.0505
_refine_ls_shift/su_max 0.384
_refine_ls_shift/su_mean 0.024
_refine_ls_structure_factor_coef Fsqd
_refine_ls_weighting_details 'calc w=1/[\s^2^(Fo^2^)+(0.0200P)^2^+0.0000P] where P=(Fo^2^+2Fc^2^)/3'
_refine_ls_weighting_scheme calc
_refine_ls_wR_factor_gt 0.0880
_refine_ls_wR_factor_ref 0.0988
_reflns_number_gt 4555
_reflns_number_total 6392
_reflns_threshold_expression >2sigma(I)
_cod_data_source_file ja066198qrom20060825_035759.cif
_cod_data_source_block tboc
_cod_database_code 4111277

loop_
_symmetry_equiv_pos_as_xyz
'x, y, z'
'-x, y+1/2, -z'

loop_
_atom_site_label
_atom_site_type_symbol
_atom_site_fract_x
_atom_site_fract_y
_atom_site_fract_z
_atom_site_U_iso_or_equiv
_atom_site_adp_type
_atom_site_occupancy
_atom_site_symmetry_multiplicity
_atom_site_calc_flag
_atom_site_refinement_flags
O1 O 0.58057(13) 0.56561(10) 0.31178(15) 0.0393(4) Uani 1 1 d U
O2 O 0.53764(14) 0.41994(9) 0.27690(13) 0.0351(4) Uani 1 1 d U
O3 O 0.10818(15) 0.54522(11) 0.30944(16) 0.0419(4) Uani 1 1 d U
O4 O 0.22992(17) 0.31837(13) 0.12620(17) 0.0553(5) Uani 1 1 d U
N1 N 0.39207(18) 0.51272(14) 0.35274(17) 0.0332(4) Uani 1 1 d U
C1 C 0.7154(2) 0.56030(16) 0.2771(2) 0.0384(6) Uani 1 1 d U
C2 C 0.7184(3) 0.53423(19) 0.1383(2) 0.0559(7) Uani 1 1 d U
H2A H 0.6695 0.5770 0.0848 0.084 Uiso 1 1 calc R
H2B H 0.6805 0.4756 0.1254 0.084 Uiso 1 1 calc R
H2C H 0.8073 0.5332 0.1150 0.084 Uiso 1 1 calc R
C3 C 0.7912(2) 0.49798(19) 0.3654(2) 0.0517(7) Uani 1 1 d U
H3A H 0.7879 0.5181 0.4535 0.078 Uiso 1 1 calc R
H3B H 0.8804 0.4966 0.3432 0.078 Uiso 1 1 calc R
H3C H 0.7545 0.4387 0.3567 0.078 Uiso 1 1 calc R
C4 C 0.7615(2) 0.65428(18) 0.2987(3) 0.0625(8) Uani 1 1 d U
H4A H 0.7116 0.6938 0.2407 0.094 Uiso 1 1 calc R
H4B H 0.8523 0.6582 0.2824 0.094 Uiso 1 1 calc R
H4C H 0.7506 0.6714 0.3870 0.094 Uiso 1 1 calc R
C5 C 0.5061(2) 0.49405(15) 0.31117(19) 0.0306(5) Uani 1 1 d U
C6 C 0.29090(19) 0.44726(14) 0.3652(2) 0.0317(5) Uani 1 1 d U
H6A H 0.3255 0.3889 0.3402 0.038 Uiso 1 1 calc R
C7 C 0.2595(2) 0.44039(16) 0.5045(2) 0.0394(6) Uani 1 1 d U
H7A H 0.2338 0.5001 0.5335 0.047 Uiso 1 1 calc R
C8 C 0.3764(2) 0.4109(2) 0.5884(2) 0.0547(7) Uani 1 1 d U
H8A H 0.4469 0.4524 0.5793 0.082 Uiso 1 1 calc R
H8B H 0.4023 0.3520 0.5622 0.082 Uiso 1 1 calc R
H8C H 0.3554 0.4094 0.6775 0.082 Uiso 1 1 calc R
C9 C 0.1483(2) 0.37686(18) 0.5213(2) 0.0561(7) Uani 1 1 d U
H9A H 0.1301 0.3750 0.6112 0.084 Uiso 1 1 calc R
H9B H 0.1716 0.3178 0.4934 0.084 Uiso 1 1 calc R
H9C H 0.0721 0.3971 0.4699 0.084 Uiso 1 1 calc R
C10 C 0.1746(2) 0.46783(15) 0.2726(2) 0.0339(5) Uani 1 1 d U
H10A H 0.1137 0.4175 0.2780 0.041 Uiso 1 1 calc R
C11 C 0.2061(2) 0.47440(16) 0.1326(2) 0.0397(6) Uani 1 1 d U
H11A H 0.2702 0.5225 0.1244 0.048 Uiso 1 1 calc R
C12 C 0.0849(3) 0.49598(19) 0.0464(2) 0.0550(7) Uani 1 1 d U
H12A H 0.1068 0.4997 -0.0424 0.083 Uiso 1 1 calc R
H12B H 0.0496 0.5524 0.0722 0.083 Uiso 1 1 calc R
H12C H 0.0211 0.4495 0.0544 0.083 Uiso 1 1 calc R
C13 C 0.2607(2) 0.3891(2) 0.0853(2) 0.0474(7) Uani 1 1 d U
C14 C 0.3515(3) 0.3968(2) -0.0192(3) 0.0781(10) Uani 1 1 d U
H14A H 0.3808 0.3379 -0.0420 0.117 Uiso 1 1 calc R
H14B H 0.4254 0.4328 0.0107 0.117 Uiso 1 1 calc R
H14C H 0.3072 0.4245 -0.0941 0.117 Uiso 1 1 calc R
O1' O 0.30703(15) 0.81751(10) 0.40006(13) 0.0409(4) Uani 1 1 d U
O2' O 0.26968(14) 0.67277(10) 0.43864(13) 0.0346(4) Uani 1 1 d U
O3' O 0.33946(19) 0.79380(12) 0.86807(16) 0.0481(5) Uani 1 1 d U
O4' O 0.16282(17) 0.56127(12) 0.75079(16) 0.0522(5) Uani 1 1 d U
N1' N 0.36567(19) 0.76231(14) 0.58873(17) 0.0336(5) Uani 1 1 d U
C1' C 0.2615(2) 0.81457(16) 0.26319(19) 0.0405(6) Uani 1 1 d U
C2' C 0.3430(3) 0.7510(2) 0.1933(2) 0.0569(7) Uani 1 1 d U
H2'A H 0.3265 0.6907 0.2210 0.085 Uiso 1 1 calc R
H2'B H 0.4337 0.7652 0.2123 0.085 Uiso 1 1 calc R
H2'C H 0.3214 0.7560 0.1014 0.085 Uiso 1 1 calc R
C3' C 0.1204(3) 0.79189(18) 0.2489(2) 0.0558(7) Uani 1 1 d U
H3'A H 0.1082 0.7310 0.2766 0.084 Uiso 1 1 calc R
H3'B H 0.0886 0.7981 0.1595 0.084 Uiso 1 1 calc R
H3'C H 0.0732 0.8318 0.3016 0.084 Uiso 1 1 calc R
C4' C 0.2863(3) 0.90750(19) 0.2210(2) 0.0690(9) Uani 1 1 d U
H4'A H 0.2334 0.9484 0.2664 0.104 Uiso 1 1 calc R
H4'B H 0.2646 0.9126 0.1291 0.104 Uiso 1 1 calc R
H4'C H 0.3769 0.9219 0.2400 0.104 Uiso 1 1 calc R
C5' C 0.3110(2) 0.74545(15) 0.4725(2) 0.0306(5) Uani 1 1 d U
C6' C 0.3868(2) 0.69737(14) 0.69037(19) 0.0313(5) Uani 1 1 d U
H6'A H 0.3611 0.6387 0.6538 0.038 Uiso 1 1 calc R
C7' C 0.5305(2) 0.69279(15) 0.7318(2) 0.0389(6) Uani 1 1 d U
H7'A H 0.5597 0.7537 0.7553 0.047 Uiso 1 1 calc R
C8' C 0.6066(2) 0.6622(2) 0.6231(3) 0.0566(7) Uani 1 1 d U
H8'A H 0.5897 0.7014 0.5498 0.085 Uiso 1 1 calc R
H8'B H 0.5812 0.6020 0.5990 0.085 Uiso 1 1 calc R
H8'C H 0.6982 0.6634 0.6501 0.085 Uiso 1 1 calc R
C9' C 0.5585(3) 0.63436(19) 0.8482(2) 0.0568(7) Uani 1 1 d U
H9'A H 0.6508 0.6342 0.8719 0.085 Uiso 1 1 calc R
H9'B H 0.5298 0.5742 0.8283 0.085 Uiso 1 1 calc R
H9'C H 0.5130 0.6571 0.9194 0.085 Uiso 1 1 calc R
C10' C 0.3021(2) 0.71583(15) 0.80012(19) 0.0347(5) Uani 1 1 d U
H10B H 0.3150 0.6658 0.8615 0.042 Uiso 1 1 calc R
C11' C 0.1597(2) 0.71783(16) 0.7572(2) 0.0376(6) Uani 1 1 d U
H11B H 0.1451 0.7616 0.6866 0.045 Uiso 1 1 calc R
C12' C 0.0797(3) 0.7444(2) 0.8677(3) 0.0603(8) Uani 1 1 d U
H12D H -0.0112 0.7456 0.8379 0.090 Uiso 1 1 calc R
H12E H 0.1061 0.8030 0.8985 0.090 Uiso 1 1 calc R
H12F H 0.0933 0.7017 0.9371 0.090 Uiso 1 1 calc R
C13' C 0.1125(2) 0.62867(19) 0.7104(2) 0.0436(6) Uani 1 1 d U
C14' C -0.0016(3) 0.6270(2) 0.6157(3) 0.0763(9) Uani 1 1 d U
H14D H -0.0227 0.5658 0.5929 0.115 Uiso 1 1 calc R
H14E H 0.0180 0.6594 0.5391 0.115 Uiso 1 1 calc R
H14F H -0.0747 0.6545 0.6531 0.115 Uiso 1 1 calc R
H1N H 0.386(2) 0.5686(17) 0.375(2) 0.040(7) Uiso 1 1 d .
H1'N H 0.392(2) 0.8101(15) 0.600(2) 0.027(7) Uiso 1 1 d .
H3' H 0.361(3) 0.828(2) 0.821(3) 0.060(10) Uiso 1 1 d .
H3 H 0.166(3) 0.591(2) 0.350(3) 0.110(12) Uiso 1 1 d .

loop_
_atom_site_aniso_label
_atom_site_aniso_U_11
_atom_site_aniso_U_22
_atom_site_aniso_U_33
_atom_site_aniso_U_23
_atom_site_aniso_U_13
_atom_site_aniso_U_12
O1 0.0316(9) 0.0303(9) 0.0570(10) -0.0036(8) 0.0102(7) -0.0047(8)
O2 0.0376(9) 0.0278(9) 0.0407(9) -0.0026(7) 0.0089(7) 0.0034(7)
O3 0.0331(9) 0.0367(10) 0.0560(10) -0.0056(8) 0.0044(8) 0.0012(8)
O4 0.0594(12) 0.0457(12) 0.0602(11) -0.0115(10) 0.0003(9) 0.0006(10)
N1 0.0296(11) 0.0268(11) 0.0442(11) -0.0052(10) 0.0080(9) -0.0016(9)
C1 0.0292(13) 0.0411(15) 0.0460(14) -0.0009(12) 0.0095(11) -0.0037(12)
C2 0.0535(17) 0.069(2) 0.0460(15) 0.0080(14) 0.0128(12) -0.0077(14)
C3 0.0324(14) 0.0663(18) 0.0554(15) 0.0065(15) -0.0039(12) -0.0045(13)
C4 0.0447(16) 0.0494(17) 0.096(2) -0.0037(16) 0.0215(15) -0.0127(14)
C5 0.0297(13) 0.0317(14) 0.0303(12) 0.0019(10) 0.0008(10) -0.0013(11)
C6 0.0286(12) 0.0299(12) 0.0376(12) -0.0038(10) 0.0092(10) -0.0040(10)
C7 0.0415(14) 0.0407(15) 0.0369(12) -0.0025(11) 0.0091(11) 0.0025(11)
C8 0.0582(17) 0.0644(18) 0.0417(14) 0.0035(14) 0.0056(12) 0.0024(14)
C9 0.0549(17) 0.0648(18) 0.0505(16) 0.0147(14) 0.0161(13) -0.0080(14)
C10 0.0324(13) 0.0288(13) 0.0412(13) -0.0029(11) 0.0075(10) -0.0021(10)
C11 0.0387(14) 0.0421(15) 0.0394(13) 0.0025(12) 0.0090(11) -0.0043(12)
C12 0.0568(17) 0.0619(18) 0.0457(14) 0.0096(14) -0.0005(12) 0.0025(14)
C13 0.0418(15) 0.065(2) 0.0342(14) -0.0094(14) -0.0037(12) 0.0034(14)
C14 0.073(2) 0.116(3) 0.0463(16) -0.0062(18) 0.0159(15) 0.017(2)
O1' 0.0624(11) 0.0298(9) 0.0295(8) 0.0066(7) -0.0038(8) -0.0054(8)
O2' 0.0426(9) 0.0283(9) 0.0324(8) -0.0042(7) -0.0002(7) -0.0038(7)
O3' 0.0761(14) 0.0363(11) 0.0334(9) -0.0035(9) 0.0144(9) -0.0143(9)
O4' 0.0603(11) 0.0470(11) 0.0507(10) -0.0057(9) 0.0135(9) -0.0114(10)
N1' 0.0475(12) 0.0274(12) 0.0260(10) 0.0012(10) 0.0035(9) -0.0068(10)
C1' 0.0546(16) 0.0407(15) 0.0259(11) 0.0033(11) -0.0005(11) -0.0013(12)
C2' 0.0590(17) 0.079(2) 0.0342(13) 0.0013(14) 0.0112(12) 0.0049(16)
C3' 0.0561(18) 0.0600(19) 0.0500(15) 0.0063(14) -0.0042(13) 0.0075(14)
C4' 0.104(2) 0.0549(18) 0.0458(15) 0.0189(14) -0.0091(16) -0.0123(17)
C5' 0.0326(12) 0.0309(14) 0.0288(12) -0.0001(11) 0.0061(10) 0.0026(11)
C6' 0.0392(13) 0.0255(12) 0.0292(12) 0.0043(10) 0.0032(10) -0.0016(10)
C7' 0.0387(14) 0.0369(14) 0.0411(13) 0.0053(11) 0.0033(11) -0.0008(11)
C8' 0.0395(15) 0.0655(19) 0.0661(17) 0.0067(15) 0.0120(13) 0.0042(14)
C9' 0.0522(16) 0.0610(18) 0.0558(16) 0.0108(15) -0.0056(13) 0.0114(14)
C10' 0.0450(14) 0.0279(13) 0.0319(12) 0.0026(10) 0.0076(10) -0.0029(11)
C11' 0.0403(14) 0.0370(14) 0.0363(12) 0.0057(11) 0.0086(10) 0.0039(11)
C12' 0.0612(18) 0.0550(17) 0.0675(18) -0.0076(15) 0.0242(14) 0.0092(15)
C13' 0.0359(14) 0.0561(18) 0.0404(14) 0.0003(14) 0.0126(11) -0.0036(13)
C14' 0.0491(18) 0.107(3) 0.0721(19) -0.0151(19) -0.0038(15) -0.0059(17)

loop_
_atom_type_symbol
_atom_type_description
_atom_type_scat_dispersion_real
_atom_type_scat_dispersion_imag
_atom_type_scat_source
C C 0.0033 0.0016 'International Tables Vol C Tables 4.2.6.8 and 6.1.1.4'
H H 0.0000 0.0000 'International Tables Vol C Tables 4.2.6.8 and 6.1.1.4'
N N 0.0061 0.0033 'International Tables Vol C Tables 4.2.6.8 and 6.1.1.4'
O O 0.0106 0.0060 'International Tables Vol C Tables 4.2.6.8 and 6.1.1.4'

loop_
_geom_angle_atom_site_label_1
_geom_angle_atom_site_label_2
_geom_angle_atom_site_label_3
_geom_angle
C5 O1 C1 121.24(17)
C10 O3 H3 113(2)
C5 N1 C6 123.8(2)
C5 N1 H1N 112.3(15)
C6 N1 H1N 123.8(15)
O1 C1 C2 109.82(18)
O1 C1 C4 102.10(19)
C2 C1 C4 111.2(2)
O1 C1 C3 110.38(18)
C2 C1 C3 112.4(2)
C4 C1 C3 110.5(2)
C1 C2 H2A 109.5
C1 C2 H2B 109.5
H2A C2 H2B 109.5
C1 C2 H2C 109.5
H2A C2 H2C 109.5
H2B C2 H2C 109.5
C1 C3 H3A 109.5
C1 C3 H3B 109.5
H3A C3 H3B 109.5
C1 C3 H3C 109.5
H3A C3 H3C 109.5
H3B C3 H3C 109.5
C1 C4 H4A 109.5
C1 C4 H4B 109.5
H4A C4 H4B 109.5
C1 C4 H4C 109.5
H4A C4 H4C 109.5
H4B C4 H4C 109.5
O2 C5 O1 125.0(2)
O2 C5 N1 123.7(2)
O1 C5 N1 111.2(2)
N1 C6 C10 110.50(17)
N1 C6 C7 109.88(17)
C10 C6 C7 113.92(18)
N1 C6 H6A 107.4
C10 C6 H6A 107.4
C7 C6 H6A 107.4
C8 C7 C9 109.5(2)
C8 C7 C6 110.74(19)
C9 C7 C6 111.88(19)
C8 C7 H7A 108.2
C9 C7 H7A 108.2
C6 C7 H7A 108.2
C7 C8 H8A 109.5
C7 C8 H8B 109.5
H8A C8 H8B 109.5
C7 C8 H8C 109.5
H8A C8 H8C 109.5
H8B C8 H8C 109.5
C7 C9 H9A 109.5
C7 C9 H9B 109.5
H9A C9 H9B 109.5
C7 C9 H9C 109.5
H9A C9 H9C 109.5
H9B C9 H9C 109.5
O3 C10 C6 111.91(17)
O3 C10 C11 110.44(17)
C6 C10 C11 113.92(18)
O3 C10 H10A 106.7
C6 C10 H10A 106.7
C11 C10 H10A 106.7
C13 C11 C12 107.66(19)
C13 C11 C10 111.9(2)
C12 C11 C10 110.66(19)
C13 C11 H11A 108.9
C12 C11 H11A 108.9
C10 C11 H11A 108.9
C11 C12 H12A 109.5
C11 C12 H12B 109.5
H12A C12 H12B 109.5
C11 C12 H12C 109.5
H12A C12 H12C 109.5
H12B C12 H12C 109.5
O4 C13 C14 121.7(3)
O4 C13 C11 121.7(2)
C14 C13 C11 116.6(3)
C13 C14 H14A 109.5
C13 C14 H14B 109.5
H14A C14 H14B 109.5
C13 C14 H14C 109.5
H14A C14 H14C 109.5
H14B C14 H14C 109.5
C5' O1' C1' 121.66(17)
C10' O3' H3' 109(2)
C5' N1' C6' 124.9(2)
C5' N1' H1'N 116.4(16)
C6' N1' H1'N 118.5(16)
O1' C1' C4' 102.01(18)
O1' C1' C3' 110.11(19)
C4' C1' C3' 111.8(2)
O1' C1' C2' 109.79(18)
C4' C1' C2' 109.8(2)
C3' C1' C2' 112.8(2)
C1' C2' H2'A 109.5
C1' C2' H2'B 109.5
H2'A C2' H2'B 109.5
C1' C2' H2'C 109.5
H2'A C2' H2'C 109.5
H2'B C2' H2'C 109.5
C1' C3' H3'A 109.5
C1' C3' H3'B 109.5
H3'A C3' H3'B 109.5
C1' C3' H3'C 109.5
H3'A C3' H3'C 109.5
H3'B C3' H3'C 109.5
C1' C4' H4'A 109.5
C1' C4' H4'B 109.5
H4'A C4' H4'B 109.5
C1' C4' H4'C 109.5
H4'A C4' H4'C 109.5
H4'B C4' H4'C 109.5
O2' C5' O1' 125.19(18)
O2' C5' N1' 123.7(2)
O1' C5' N1' 111.07(19)
N1' C6' C10' 111.32(17)
N1' C6' C7' 109.28(18)
C10' C6' C7' 113.83(17)
N1' C6' H6'A 107.4
C10' C6' H6'A 107.4
C7' C6' H6'A 107.4
C8' C7' C9' 110.4(2)
C8' C7' C6' 111.03(19)
C9' C7' C6' 112.34(19)
C8' C7' H7'A 107.6
C9' C7' H7'A 107.6
C6' C7' H7'A 107.6
C7' C8' H8'A 109.5
C7' C8' H8'B 109.5
H8'A C8' H8'B 109.5
C7' C8' H8'C 109.5
H8'A C8' H8'C 109.5
H8'B C8' H8'C 109.5
C7' C9' H9'A 109.5
C7' C9' H9'B 109.5
H9'A C9' H9'B 109.5
C7' C9' H9'C 109.5
H9'A C9' H9'C 109.5
H9'B C9' H9'C 109.5
O3' C10' C11' 111.02(18)
O3' C10' C6' 112.18(18)
C11' C10' C6' 112.84(18)
O3' C10' H10B 106.8
C11' C10' H10B 106.8
C6' C10' H10B 106.8
C13' C11' C10' 111.54(19)
C13' C11' C12' 107.4(2)
C10' C11' C12' 110.9(2)
C13' C11' H11B 109.0
C10' C11' H11B 109.0
C12' C11' H11B 109.0
C11' C12' H12D 109.5
C11' C12' H12E 109.5
H12D C12' H12E 109.5
C11' C12' H12F 109.5
H12D C12' H12F 109.5
H12E C12' H12F 109.5
O4' C13' C14' 121.5(3)
O4' C13' C11' 121.2(2)
C14' C13' C11' 117.2(3)
C13' C14' H14D 109.5
C13' C14' H14E 109.5
H14D C14' H14E 109.5
C13' C14' H14F 109.5
H14D C14' H14F 109.5
H14E C14' H14F 109.5

loop_
_geom_bond_atom_site_label_1
_geom_bond_atom_site_label_2
_geom_bond_distance
O1 C5 1.337(3)
O1 C1 1.487(3)
O2 C5 1.234(3)
O3 C10 1.434(3)
O3 H3 0.99(4)
O4 C13 1.210(3)
N1 C5 1.333(3)
N1 C6 1.466(3)
N1 H1N 0.88(3)
C1 C2 1.515(3)
C1 C4 1.518(4)
C1 C3 1.510(3)
C2 H2A 0.9800
C2 H2B 0.9800
C2 H2C 0.9800
C3 H3A 0.9800
C3 H3B 0.9800
C3 H3C 0.9800
C4 H4A 0.9800
C4 H4B 0.9800
C4 H4C 0.9800
C6 C10 1.534(3)
C6 C7 1.530(3)
C6 H6A 1.0000
C7 C8 1.523(3)
C7 C9 1.532(3)
C7 H7A 1.0000
C8 H8A 0.9800
C8 H8B 0.9800
C8 H8C 0.9800
C9 H9A 0.9800
C9 H9B 0.9800
C9 H9C 0.9800
C10 C11 1.536(3)
C10 H10A 1.0000
C11 C13 1.514(4)
C11 C12 1.540(3)
C11 H11A 1.0000
C12 H12A 0.9800
C12 H12B 0.9800
C12 H12C 0.9800
C13 C14 1.511(4)
C14 H14A 0.9800
C14 H14B 0.9800
C14 H14C 0.9800
O1' C5' 1.333(3)
O1' C1' 1.484(2)
O2' C5' 1.229(3)
O3' C10' 1.423(3)
O3' H3' 0.76(3)
O4' C13' 1.213(3)
N1' C5' 1.336(3)
N1' C6' 1.460(3)
N1' H1'N 0.78(2)
C1' C4' 1.508(4)
C1' C3' 1.514(3)
C1' C2' 1.514(4)
C2' H2'A 0.9800
C2' H2'B 0.9800
C2' H2'C 0.9800
C3' H3'A 0.9800
C3' H3'B 0.9800
C3' H3'C 0.9800
C4' H4'A 0.9800
C4' H4'B 0.9800
C4' H4'C 0.9800
C6' C10' 1.534(3)
C6' C7' 1.537(3)
C6' H6'A 1.0000
C7' C8' 1.515(3)
C7' C9' 1.524(3)
C7' H7'A 1.0000
C8' H8'A 0.9800
C8' H8'B 0.9800
C8' H8'C 0.9800
C9' H9'A 0.9800
C9' H9'B 0.9800
C9' H9'C 0.9800
C10' C11' 1.526(3)
C10' H10B 1.0000
C11' C13' 1.511(4)
C11' C12' 1.536(3)
C11' H11B 1.0000
C12' H12D 0.9800
C12' H12E 0.9800
C12' H12F 0.9800
C13' C14' 1.498(3)
C14' H14D 0.9800
C14' H14E 0.9800
C14' H14F 0.9800

loop_
_geom_torsion_atom_site_label_1
_geom_torsion_atom_site_label_2
_geom_torsion_atom_site_label_3
_geom_torsion_atom_site_label_4
_geom_torsion
C5 O1 C1 C2 65.1(3)
C5 O1 C1 C4 -176.91(19)
C5 O1 C1 C3 -59.4(3)
C1 O1 C5 O2 -3.8(3)
C1 O1 C5 N1 176.16(17)
C6 N1 C5 O2 1.2(3)
C6 N1 C5 O1 -178.78(17)
C5 N1 C6 C10 -115.0(2)
C5 N1 C6 C7 118.5(2)
N1 C6 C7 C8 -61.1(3)
C10 C6 C7 C8 174.3(2)
N1 C6 C7 C9 176.46(19)
C10 C6 C7 C9 51.9(3)
N1 C6 C10 O3 -70.2(2)
C7 C6 C10 O3 54.0(2)
N1 C6 C10 C11 55.9(2)
C7 C6 C10 C11 -179.79(19)
O3 C10 C11 C13 -172.58(19)
C6 C10 C11 C13 60.5(3)
O3 C10 C11 C12 -52.5(3)
C6 C10 C11 C12 -179.5(2)
C12 C11 C13 O4 -90.7(3)
C10 C11 C13 O4 31.1(3)
C12 C11 C13 C14 86.9(3)
C10 C11 C13 C14 -151.3(2)
C5' O1' C1' C4' -174.9(2)
C5' O1' C1' C3' 66.3(3)
C5' O1' C1' C2' -58.5(3)
C1' O1' C5' O2' -6.0(3)
C1' O1' C5' N1' 174.44(18)
C6' N1' C5' O2' 1.5(3)
C6' N1' C5' O1' -178.91(19)
C5' N1' C6' C10' -111.8(2)
C5' N1' C6' C7' 121.6(2)
N1' C6' C7' C8' -62.6(2)
C10' C6' C7' C8' 172.2(2)
N1' C6' C7' C9' 173.2(2)
C10' C6' C7' C9' 48.1(3)
N1' C6' C10' O3' -68.9(2)
C7' C6' C10' O3' 55.1(2)
N1' C6' C10' C11' 57.4(3)
C7' C6' C10' C11' -178.59(18)
O3' C10' C11' C13' -167.82(18)
C6' C10' C11' C13' 65.3(2)
O3' C10' C11' C12' -48.2(3)
C6' C10' C11' C12' -175.06(19)
C10' C11' C13' O4' 28.3(3)
C12' C11' C13' O4' -93.4(3)
C10' C11' C13' C14' -153.8(2)
C12' C11' C13' C14' 84.5(3)
